data_7019417
loop_
_publ_author_name
'Hanson, Kenneth'
'Roskop, Luke'
'Patel, Niral'
'Griffe, Laurent'
'Djurovich, Peter I.'
'Gordon, Mark S.'
'Thompson, Mark E.'

_publ_section_title
;
 Photophysical and electrochemical properties of
 1,3-bis(2-pyridylimino)isoindolate platinum(ii) derivatives.
;
_journal_issue 28
_journal_name_full 'Dalton transactions (Cambridge, England : 2003)'
_journal_page_first 8648
_journal_page_last 8659
_journal_paper_doi 10.1039/c2dt30354j
_journal_volume 41
_journal_year 2012
_chemical_formula_moiety 'C26 H22 N6 Pt'
_chemical_formula_sum 'C26 H22 N6 Pt'
_chemical_formula_weight 613.59
_space_group_crystal_system monoclinic
_space_group_IT_number 15
_space_group_name_Hall '-C 2yc'
_space_group_name_H-M_alt 'C 1 2/c 1'
_symmetry_space_group_name_Hall '-C 2yc'
_symmetry_space_group_name_H-M 'C 1 2/c 1'
_atom_sites_solution_hydrogens geom
_atom_sites_solution_primary direct
_atom_sites_solution_secondary difmap
_cell_angle_alpha 90
_cell_angle_beta 115.0110(10)
_cell_angle_gamma 90
_cell_formula_units_Z 4
_cell_length_a 11.1436(7)
_cell_length_b 23.4283(13)
_cell_length_c 9.3583(6)
_cell_measurement_reflns_used 120
_cell_measurement_temperature 296.(2)
_cell_measurement_theta_max 24.3699
_cell_measurement_theta_min 3.4859
_cell_volume 2214.1(2)
_computing_cell_refinement 'Bruker APEX2 v2010.11-3'
_computing_data_collection 'Bruker Instrument Service v2011.6.0.0'
_computing_data_reduction 'SAINT V7.68A (Bruker AXS, 2009)'
_computing_structure_refinement 'SHELXL-97 (Sheldrick, 2008)'
_computing_structure_solution 'SHELXS-97 (Sheldrick, 2008)'
_diffrn_ambient_temperature 296.(2)
_diffrn_detector_area_resol_mean 8.3333
_diffrn_measured_fraction_theta_full 0.992
_diffrn_measured_fraction_theta_max 0.992
_diffrn_measurement_device_type 'Bruker APEX II CCD'
_diffrn_measurement_method 'omega- and phi-scans'
_diffrn_radiation_monochromator 'TRIUMPH curved-crystal'
_diffrn_radiation_type 'MoK\a '
_diffrn_radiation_wavelength 0.71073
_diffrn_reflns_av_R_equivalents 0.0251
_diffrn_reflns_av_sigmaI/netI 0.0119
_diffrn_reflns_limit_h_max 15
_diffrn_reflns_limit_h_min -15
_diffrn_reflns_limit_k_max 33
_diffrn_reflns_limit_k_min -32
_diffrn_reflns_limit_l_max 13
_diffrn_reflns_limit_l_min -13
_diffrn_reflns_number 26464
_diffrn_reflns_theta_full 30.53
_diffrn_reflns_theta_max 30.53
_diffrn_reflns_theta_min 2.20
_diffrn_source 'fine-focus tube'
_exptl_absorpt_coefficient_mu 6.365
_exptl_absorpt_correction_T_max 0.54
_exptl_absorpt_correction_T_min 0.46
_exptl_absorpt_correction_type multi-scan
_exptl_absorpt_process_details 'Bruker SADABS V2008/1'
_exptl_crystal_colour 'clear intense red'
_exptl_crystal_density_diffrn 1.841
_exptl_crystal_density_method 'not measured'
_exptl_crystal_description prism
_exptl_crystal_F_000 1192
_exptl_crystal_size_max 0.290
_exptl_crystal_size_mid 0.170
_exptl_crystal_size_min 0.100
_refine_diff_density_max 1.301
_refine_diff_density_min -1.003
_refine_ls_extinction_method none
_refine_ls_goodness_of_fit_ref 1.143
_refine_ls_hydrogen_treatment constr
_refine_ls_matrix_type full
_refine_ls_number_parameters 153
_refine_ls_number_reflns 3363
_refine_ls_number_restraints 0
_refine_ls_restrained_S_all 1.143
_refine_ls_R_factor_all 0.0221
_refine_ls_R_factor_gt 0.0186
_refine_ls_shift/su_max 0.003
_refine_ls_shift/su_mean 0.000
_refine_ls_structure_factor_coef Fsqd
_refine_ls_weighting_details 'calc w=1/[\s^2^(Fo^2^)+(0.0174P)^2^+2.5043P] where P=(Fo^2^+2Fc^2^)/3'
_refine_ls_weighting_scheme calc
_refine_ls_wR_factor_gt 0.0427
_refine_ls_wR_factor_ref 0.0452
_reflns_number_gt 3095
_reflns_number_total 3363
_reflns_threshold_expression >2sigma(I)
_cod_data_source_file c2dt30354j.txt
_cod_data_source_block I
_cod_database_code 7019417

loop_
_space_group_symop_operation_xyz
'x, y, z'
'-x, y, -z+1/2'
'x+1/2, y+1/2, z'
'-x+1/2, y+1/2, -z+1/2'
'-x, -y, -z'
'x, -y, z-1/2'
'-x+1/2, -y+1/2, -z'
'x+1/2, -y+1/2, z-1/2'

loop_
_atom_site_type_symbol
_atom_site_label
_atom_site_fract_x
_atom_site_fract_y
_atom_site_fract_z
_atom_site_U_iso_or_equiv
_atom_site_adp_type
_atom_site_calc_flag
_atom_site_refinement_flags
_atom_site_occupancy
C C1 0.7150(3) 0.68577(11) 0.1778(3) 0.0569(6) Uani d . 1
H H1 0.6869 0.719 0.2086 0.068 Uiso calc R 1
C C2 0.8125(3) 0.69042(13) 0.1268(4) 0.0653(7) Uani d . 1
H H2 0.8499 0.7258 0.1251 0.078 Uiso calc R 1
C C3 0.8550(4) 0.64215(14) 0.0777(5) 0.0790(10) Uani d . 1
H H3 0.9193 0.6442 0.039 0.095 Uiso calc R 1
C C4 0.7998(4) 0.59119(14) 0.0877(5) 0.0771(9) Uani d . 1
H H4 0.8273 0.5581 0.0553 0.093 Uiso calc R 1
C C5 0.7021(3) 0.58722(11) 0.1458(3) 0.0562(6) Uani d . 1
C C6 0.5780(3) 0.51668(10) 0.2045(3) 0.0537(6) Uani d . 1
C C7 0.5470(3) 0.45622(10) 0.2202(3) 0.0599(6) Uani d . 1
C C8 0.5956(4) 0.40573(11) 0.1874(4) 0.0748(9) Uani d . 1
H H8 0.6582 0.4057 0.146 0.09 Uiso calc R 1
C C9 0.5460(5) 0.35500(12) 0.2193(4) 0.0853(12) Uani d . 1
H H9 0.576 0.3204 0.1984 0.102 Uiso calc R 1
C C10 0.5 0.72308(12) 0.25 0.0448(6) Uani d S 1
C C11 0.4269(2) 0.75534(10) 0.1150(3) 0.0514(5) Uani d . 1
H H11 0.3774 0.7362 0.0214 0.062 Uiso calc R 1
C C12 0.4249(3) 0.81458(11) 0.1144(4) 0.0619(7) Uani d . 1
H H12 0.3725 0.8338 0.0221 0.074 Uiso calc R 1
C C13 0.5 0.84570(16) 0.25 0.0693(12) Uani d S 1
C C14 0.4308(7) 0.93622(17) 0.1067(8) 0.165(3) Uani d . 1
H H14A 0.4413 0.9171 0.0219 0.247 Uiso calc R 1
H H14B 0.4663 0.9741 0.1179 0.247 Uiso calc R 1
H H14C 0.3385 0.9382 0.0841 0.247 Uiso calc R 1
N N1 0.6555(2) 0.63575(7) 0.1870(3) 0.0482(4) Uani d . 1
N N2 0.6653(3) 0.53181(9) 0.1558(3) 0.0629(6) Uani d . 1
N N3 0.5 0.54975(11) 0.25 0.0477(6) Uani d S 1
N N4 0.5 0.90524(18) 0.25 0.139(3) Uani d S 1
Pt Pt1 0.5 0.636758(4) 0.25 0.04338(4) Uani d S 1

loop_
_atom_site_aniso_label
_atom_site_aniso_U_11
_atom_site_aniso_U_22
_atom_site_aniso_U_33
_atom_site_aniso_U_12
_atom_site_aniso_U_13
_atom_site_aniso_U_23
C1 0.0527(13) 0.0446(12) 0.0757(17) -0.0009(10) 0.0295(12) 0.0007(11)
C2 0.0560(14) 0.0578(15) 0.086(2) -0.0018(12) 0.0345(14) 0.0079(14)
C3 0.073(2) 0.073(2) 0.113(3) 0.0110(15) 0.061(2) 0.0132(18)
C4 0.083(2) 0.0587(16) 0.112(3) 0.0181(15) 0.063(2) 0.0102(17)
C5 0.0600(14) 0.0449(12) 0.0686(15) 0.0122(11) 0.0320(12) 0.0107(11)
C6 0.0732(16) 0.0340(10) 0.0562(13) 0.0082(10) 0.0295(12) 0.0046(9)
C7 0.092(2) 0.0338(10) 0.0542(14) 0.0049(11) 0.0318(13) 0.0040(9)
C8 0.120(3) 0.0401(12) 0.0721(18) 0.0169(15) 0.0487(19) 0.0054(12)
C9 0.151(4) 0.0357(12) 0.071(2) 0.0128(16) 0.048(2) 0.0011(12)
C10 0.0467(15) 0.0316(13) 0.0569(17) 0 0.0227(13) 0
C11 0.0496(12) 0.0443(11) 0.0579(13) 0.0014(9) 0.0203(10) 0.0031(10)
C12 0.0671(16) 0.0464(13) 0.0796(18) 0.0143(12) 0.0381(14) 0.0202(12)
C13 0.089(3) 0.0322(15) 0.112(4) 0 0.068(3) 0
C14 0.252(8) 0.051(2) 0.268(8) 0.060(3) 0.184(7) 0.060(3)
N1 0.0494(10) 0.0388(9) 0.0564(11) 0.0051(7) 0.0224(9) 0.0049(8)
N2 0.0807(15) 0.0404(10) 0.0789(15) 0.0159(10) 0.0447(13) 0.0105(10)
N3 0.0588(15) 0.0314(11) 0.0552(15) 0 0.0262(13) 0
N4 0.226(8) 0.0347(19) 0.173(6) 0 0.102(6) 0
Pt1 0.04678(7) 0.03075(6) 0.05133(7) 0 0.01950(5) 0

loop_
_atom_type_symbol
_atom_type_description
_atom_type_scat_dispersion_real
_atom_type_scat_dispersion_imag
_atom_type_scat_source
C C 0.0033 0.0016 'International Tables Vol C Tables 4.2.6.8 and 6.1.1.4'
H H 0.0000 0.0000 'International Tables Vol C Tables 4.2.6.8 and 6.1.1.4'
N N 0.0061 0.0033 'International Tables Vol C Tables 4.2.6.8 and 6.1.1.4'
Pt Pt -1.7033 8.3905 'International Tables Vol C Tables 4.2.6.8 and 6.1.1.4'

loop_
_geom_angle_atom_site_label_1
_geom_angle_atom_site_label_2
_geom_angle_atom_site_label_3
_geom_angle_site_symmetry_1
_geom_angle_site_symmetry_3
_geom_angle
C2 C1 N1 . . 124.8(3)
C2 C1 H1 . . 117.6
N1 C1 H1 . . 117.6
C1 C2 C3 . . 119.2(3)
C1 C2 H2 . . 120.4
C3 C2 H2 . . 120.4
C4 C3 C2 . . 117.8(3)
C4 C3 H3 . . 121.1
C2 C3 H3 . . 121.1
C3 C4 C5 . . 121.9(3)
C3 C4 H4 . . 119.0
C5 C4 H4 . . 119.0
N1 C5 N2 . . 127.1(2)
N1 C5 C4 . . 120.0(2)
N2 C5 C4 . . 112.9(2)
N2 C6 N3 . . 129.3(2)
N2 C6 C7 . . 122.8(2)
N3 C6 C7 . . 107.9(2)
C7 C7 C8 2_655 . 121.53(19)
C7 C7 C6 2_655 . 106.78(15)
C8 C7 C6 . . 131.7(3)
C7 C8 C9 . . 116.9(3)
C7 C8 H8 . . 121.6
C9 C8 H8 . . 121.6
C9 C9 C8 2_655 . 121.6(2)
C9 C9 H9 2_655 . 119.2
C8 C9 H9 . . 119.2
C11 C10 C11 . 2_655 114.7(3)
C11 C10 Pt1 . . 122.67(15)
C11 C10 Pt1 2_655 . 122.67(15)
C12 C11 C10 . . 123.1(3)
C12 C11 H11 . . 118.5
C10 C11 H11 . . 118.5
C11 C12 C13 . . 121.1(3)
C11 C12 H12 . . 119.4
C13 C12 H12 . . 119.4
C12 C13 C12 2_655 . 116.9(3)
C12 C13 N4 2_655 . 121.53(17)
C12 C13 N4 . . 121.53(17)
N4 C14 H14A . . 109.5
N4 C14 H14B . . 109.5
H14A C14 H14B . . 109.5
N4 C14 H14C . . 109.5
H14A C14 H14C . . 109.5
H14B C14 H14C . . 109.5
C1 N1 C5 . . 116.2(2)
C1 N1 Pt1 . . 119.94(16)
C5 N1 Pt1 . . 123.82(17)
C6 N2 C5 . . 125.1(2)
C6 N3 C6 . 2_655 110.5(3)
C6 N3 Pt1 . . 124.73(14)
C6 N3 Pt1 2_655 . 124.73(14)
C13 N4 C14 . . 120.5(3)
C13 N4 C14 . 2_655 120.5(3)
C14 N4 C14 . 2_655 119.0(6)
C10 Pt1 N3 . . 180.0
C10 Pt1 N1 . . 90.66(5)
N3 Pt1 N1 . . 89.34(5)
C10 Pt1 N1 . 2_655 90.66(5)
N3 Pt1 N1 . 2_655 89.34(5)
N1 Pt1 N1 . 2_655 178.68(10)

loop_
_geom_bond_atom_site_label_1
_geom_bond_atom_site_label_2
_geom_bond_site_symmetry_2
_geom_bond_distance
C1 C2 . 1.364(4)
C1 N1 . 1.367(3)
C1 H1 . 0.93
C2 C3 . 1.378(4)
C2 H2 . 0.93
C3 C4 . 1.365(4)
C3 H3 . 0.93
C4 C5 . 1.410(4)
C4 H4 . 0.93
C5 N1 . 1.372(3)
C5 N2 . 1.376(3)
C6 N2 . 1.286(3)
C6 N3 . 1.360(3)
C6 C7 . 1.480(3)
C7 C7 2_655 1.381(6)
C7 C8 . 1.388(4)
C8 C9 . 1.395(5)
C8 H8 . 0.93
C9 C9 2_655 1.370(9)
C9 H9 . 0.93
C10 C11 . 1.400(3)
C10 C11 2_655 1.400(3)
C10 Pt1 . 2.022(3)
C11 C12 . 1.388(4)
C11 H11 . 0.93
C12 C13 . 1.394(4)
C12 H12 . 0.93
C13 C12 2_655 1.394(4)
C13 N4 . 1.395(5)
C14 N4 . 1.430(6)
C14 H14A . 0.96
C14 H14B . 0.96
C14 H14C . 0.96
N1 Pt1 . 2.053(2)
N3 C6 2_655 1.360(3)
N3 Pt1 . 2.038(3)
N4 C14 2_655 1.430(6)
Pt1 N1 2_655 2.053(2)
